data_4320145
loop_
_publ_author_name
'Marty W. DeGroot'
'Michael W. Cockburn'
'Mark S. Workentin'
'John F. Corrigan'

_publ_section_title
;
 Trialkylphosphine-Stabilized Copper-Phenyltellurolate Complexes: From
 Small Molecules to Nanoclusters via Condensation Reactions
;
_journal_name_full 'Inorganic Chemistry'
_journal_page_first 4678
_journal_page_last 4685
_journal_paper_doi 10.1021/ic001260k
_journal_volume 40
_journal_year 2001
_chemical_formula_sum 'C72 H120 Cu12 P6 Te9'
_chemical_formula_weight 3082.38
_chemical_name_systematic
; 
 ? 
;
_space_group_IT_number 163
_symmetry_cell_setting trigonal
_symmetry_space_group_name_Hall '-P 3 2c'
_symmetry_space_group_name_H-M 'P -3 1 c'
_atom_sites_solution_hydrogens geom
_atom_sites_solution_primary direct
_atom_sites_solution_secondary difmap
_audit_creation_method SHELXL-97
_cell_angle_alpha 90.00
_cell_angle_beta 90.00
_cell_angle_gamma 120.00
_cell_formula_units_Z 2
_cell_length_a 15.3450(10)
_cell_length_b 15.3450(10)
_cell_length_c 24.412(2)
_cell_measurement_reflns_used 2000
_cell_measurement_temperature 200(2)
_cell_measurement_theta_max 26.09
_cell_measurement_theta_min 2.27
_cell_volume 4978.1(6)
_computing_cell_refinement 'STOE IPDS CELL SOFTWARE'
_computing_data_collection 'STOE IPDS COLLECT SOFTWARE'
_computing_data_reduction 'STOE IPDS INTEGRATE SOFTWARE'
_computing_structure_refinement 'SHELXL-97 (Sheldrick, 1997)'
_computing_structure_solution 'SHELXS-97 (Sheldrick, 1990)'
_diffrn_ambient_temperature 200(2)
_diffrn_measured_fraction_theta_full 0.996
_diffrn_measured_fraction_theta_max 0.996
_diffrn_measurement_device_type 'STOE IPDS'
_diffrn_measurement_method 'Phi frames'
_diffrn_radiation_monochromator graphite
_diffrn_radiation_source 'fine-focus sealed tube'
_diffrn_radiation_type MoK\a
_diffrn_radiation_wavelength 0.71073
_diffrn_reflns_av_R_equivalents 0.0842
_diffrn_reflns_av_sigmaI/netI 0.0362
_diffrn_reflns_limit_h_max 18
_diffrn_reflns_limit_h_min -17
_diffrn_reflns_limit_k_max 18
_diffrn_reflns_limit_k_min -18
_diffrn_reflns_limit_l_max 28
_diffrn_reflns_limit_l_min -30
_diffrn_reflns_number 22614
_diffrn_reflns_theta_full 26.09
_diffrn_reflns_theta_max 26.09
_diffrn_reflns_theta_min 2.27
_exptl_absorpt_coefficient_mu 5.221
_exptl_absorpt_correction_type integration
_exptl_crystal_colour 'dark green'
_exptl_crystal_density_diffrn 2.056
_exptl_crystal_density_method 'not measured'
_exptl_crystal_description 'hexagonal needle'
_exptl_crystal_F_000 2916
_exptl_crystal_size_max 0.53mm
_exptl_crystal_size_mid 0.19mm
_exptl_crystal_size_min 0.19mm
_refine_diff_density_max 0.898
_refine_diff_density_min -1.027
_refine_diff_density_rms 0.166
_refine_ls_extinction_method none
_refine_ls_goodness_of_fit_ref 1.039
_refine_ls_hydrogen_treatment mixed
_refine_ls_matrix_type full
_refine_ls_number_parameters 196
_refine_ls_number_reflns 3293
_refine_ls_number_restraints 0
_refine_ls_restrained_S_all 1.039
_refine_ls_R_factor_all 0.0717
_refine_ls_R_factor_gt 0.0560
_refine_ls_shift/su_max 0.003
_refine_ls_shift/su_mean 0.000
_refine_ls_structure_factor_coef Fsqd
_refine_ls_weighting_details 'calc w=1/[\s^2^(Fo^2^)+(0.0766P)^2^+32.8463P] where P=(Fo^2^+2Fc^2^)/3'
_refine_ls_weighting_scheme calc
_refine_ls_wR_factor_gt 0.1445
_refine_ls_wR_factor_ref 0.1552
_reflns_number_gt 2637
_reflns_number_total 3293
_reflns_threshold_expression >2sigma(I)
_cod_data_source_file ic001260k_4.cif
_cod_data_source_block john91a
_cod_database_code 4320145

loop_
_symmetry_equiv_pos_as_xyz
'x, y, z'
'-y, x-y, z'
'-x+y, -x, z'
'-y, -x, -z+1/2'
'-x+y, y, -z+1/2'
'x, x-y, -z+1/2'
'-x, -y, -z'
'y, -x+y, -z'
'x-y, x, -z'
'y, x, z-1/2'
'x-y, -y, z-1/2'
'-x, -x+y, z-1/2'

loop_
_atom_site_label
_atom_site_type_symbol
_atom_site_fract_x
_atom_site_fract_y
_atom_site_fract_z
_atom_site_U_iso_or_equiv
_atom_site_adp_type
_atom_site_occupancy
_atom_site_symmetry_multiplicity
_atom_site_calc_flag
_atom_site_refinement_flags
_atom_site_disorder_assembly
_atom_site_disorder_group
Te1 Te 0.59050(5) 0.43275(5) 0.59340(3) 0.0593(2) Uani 1 1 d . . .
Te2 Te 0.46957(6) 0.23479(3) 0.7500 0.0438(2) Uani 1 2 d S . .
Cu1 Cu 0.47901(9) 0.25031(9) 0.63689(5) 0.0531(3) Uani 1 1 d . A .
Cu2 Cu 0.60989(8) 0.39377(7) 0.69637(4) 0.0424(3) Uani 1 1 d . . .
P1 P 0.3152(2) 0.1877(2) 0.61752(13) 0.0684(8) Uani 1 1 d . . .
C1 C 0.550(2) 0.5338(19) 0.6096(12) 0.061(8) Uani 0.50 1 d PG A 1
C2 C 0.5571(19) 0.575(2) 0.6612(10) 0.064(8) Uani 0.50 1 d PG A 1
H2 H 0.5867 0.5590 0.6899 0.077 Uiso 0.50 1 calc PR A 1
C3 C 0.520(2) 0.640(2) 0.6701(9) 0.120(15) Uani 0.50 1 d PG A 1
H3 H 0.5244 0.6672 0.7046 0.144 Uiso 0.50 1 calc PR A 1
C4 C 0.476(2) 0.663(2) 0.6272(10) 0.072(10) Uani 0.50 1 d PG A 1
H4 H 0.4508 0.7068 0.6331 0.087 Uiso 0.50 1 calc PR A 1
C5 C 0.469(2) 0.622(2) 0.5756(9) 0.105(15) Uani 0.50 1 d PG A 1
H5 H 0.4394 0.6383 0.5469 0.126 Uiso 0.50 1 calc PR A 1
C6 C 0.506(2) 0.558(2) 0.5667(10) 0.083(10) Uani 0.50 1 d PG A 1
H6 H 0.5016 0.5301 0.5322 0.100 Uiso 0.50 1 calc PR A 1
C1A C 0.525(2) 0.5314(18) 0.6219(11) 0.059(8) Uani 0.50 1 d PG A 2
C2A C 0.498(2) 0.5790(19) 0.5828(9) 0.075(9) Uani 0.50 1 d PG A 2
H2A H 0.4981 0.5643 0.5459 0.090 Uiso 0.50 1 calc PR A 2
C3A C 0.4701(19) 0.6486(18) 0.5990(10) 0.079(12) Uani 0.50 1 d PG A 2
H3A H 0.4517 0.6804 0.5728 0.095 Uiso 0.50 1 calc PR A 2
C4A C 0.470(2) 0.6706(16) 0.6542(11) 0.080(11) Uani 0.50 1 d PG A 2
H4A H 0.4512 0.7171 0.6650 0.095 Uiso 0.50 1 calc PR A 2
C5A C 0.497(2) 0.623(2) 0.6933(9) 0.131(19) Uani 0.50 1 d PG A 2
H5A H 0.4972 0.6377 0.7302 0.157 Uiso 0.50 1 calc PR A 2
C6A C 0.5252(19) 0.553(2) 0.6772(10) 0.076(10) Uani 0.50 1 d PG A 2
H6A H 0.5437 0.5216 0.7033 0.092 Uiso 0.50 1 calc PR A 2
C7 C 0.2723(19) 0.131(2) 0.5519(9) 0.107(7) Uani 0.70 1 d P A 1
H7X H 0.2632 0.0634 0.5528 0.129 Uiso 0.70 1 calc PR A 1
H7Y H 0.2072 0.1243 0.5446 0.129 Uiso 0.70 1 calc PR A 1
C7A C 0.294(4) 0.217(4) 0.5449(19) 0.091(13) Uiso 0.30 1 d P A 2
H7AX H 0.2228 0.1816 0.5371 0.109 Uiso 0.30 1 calc PR A 2
H7AY H 0.3188 0.2886 0.5417 0.109 Uiso 0.30 1 calc PR A 2
C8 C 0.3438(18) 0.1893(19) 0.5056(7) 0.158(9) Uani 1 1 d . . .
H8X H 0.3167 0.1550 0.4716 0.189 Uiso 1 1 calc R A 1
H8Y H 0.4079 0.1945 0.5122 0.189 Uiso 1 1 calc R A 1
H8Z H 0.3519 0.2554 0.5039 0.189 Uiso 1 1 calc R A 1
C9 C 0.2196(16) 0.0929(15) 0.6632(11) 0.103(7) Uani 0.70 1 d P A 1
H9X H 0.2265 0.1248 0.6985 0.124 Uiso 0.70 1 calc PR A 1
H9Y H 0.1542 0.0765 0.6488 0.124 Uiso 0.70 1 calc PR A 1
C9A C 0.231(5) 0.048(5) 0.612(2) 0.115(18) Uiso 0.30 1 d P A 2
H9AX H 0.1668 0.0315 0.5962 0.138 Uiso 0.30 1 calc PR A 2
H9AY H 0.2622 0.0193 0.5883 0.138 Uiso 0.30 1 calc PR A 2
C10 C 0.2179(15) 0.0043(15) 0.6724(10) 0.148(8) Uani 1 1 d . . .
H10X H 0.1638 -0.0365 0.6970 0.178 Uiso 1 1 calc R A 1
H10Y H 0.2806 0.0179 0.6884 0.178 Uiso 1 1 calc R A 1
H10Z H 0.2080 -0.0307 0.6384 0.178 Uiso 1 1 calc R A 1
C11 C 0.2780(15) 0.2872(19) 0.6212(9) 0.093(6) Uani 0.70 1 d P A 1
H11X H 0.3142 0.3361 0.5926 0.112 Uiso 0.70 1 calc PR A 1
H11Y H 0.2069 0.2556 0.6125 0.112 Uiso 0.70 1 calc PR A 1
C11A C 0.252(5) 0.240(5) 0.654(3) 0.115(18) Uiso 0.30 1 d P A 2
H11A H 0.2131 0.2488 0.6257 0.137 Uiso 0.30 1 calc PR A 2
H11A H 0.2039 0.1838 0.6759 0.137 Uiso 0.30 1 calc PR A 2
C12 C 0.2938(17) 0.3386(17) 0.6696(17) 0.092(8) Uani 0.70 1 d P A 1
H12X H 0.2716 0.3868 0.6659 0.110 Uiso 0.70 1 calc PR A 1
H12Y H 0.3642 0.3730 0.6784 0.110 Uiso 0.70 1 calc PR A 1
H12Z H 0.2565 0.2920 0.6984 0.110 Uiso 0.70 1 calc PR A 1
C12A C 0.281(10) 0.326(10) 0.690(6) 0.20(7) Uiso 0.30 1 d P A 2
H12A H 0.2217 0.3269 0.7011 0.240 Uiso 0.30 1 calc PR A 2
H12A H 0.3246 0.3866 0.6701 0.240 Uiso 0.30 1 calc PR A 2
H12A H 0.3154 0.3205 0.7211 0.240 Uiso 0.30 1 calc PR A 2

loop_
_atom_site_aniso_label
_atom_site_aniso_U_11
_atom_site_aniso_U_22
_atom_site_aniso_U_33
_atom_site_aniso_U_23
_atom_site_aniso_U_13
_atom_site_aniso_U_12
Te1 0.0600(4) 0.0588(4) 0.0564(4) 0.0069(3) -0.0134(3) 0.0275(3)
Te2 0.0330(4) 0.0418(3) 0.0536(4) -0.0050(3) 0.000 0.01649(19)
Cu1 0.0466(6) 0.0509(7) 0.0623(7) -0.0115(5) -0.0145(5) 0.0248(5)
Cu2 0.0398(5) 0.0380(5) 0.0492(6) -0.0008(4) -0.0048(4) 0.0192(4)
P1 0.0498(15) 0.0648(17) 0.0820(18) -0.0141(14) -0.0246(13) 0.0222(13)
C1 0.013(12) 0.051(14) 0.105(19) 0.005(12) -0.001(11) 0.006(9)
C2 0.06(2) 0.08(2) 0.080(17) 0.006(13) 0.014(14) 0.052(19)
C3 0.16(4) 0.09(3) 0.14(3) -0.03(2) -0.02(3) 0.09(3)
C4 0.074(18) 0.08(2) 0.08(3) 0.006(19) 0.021(18) 0.056(17)
C5 0.11(3) 0.14(4) 0.11(3) 0.02(3) 0.03(2) 0.10(3)
C6 0.11(3) 0.09(2) 0.11(2) -0.006(16) -0.017(18) 0.089(19)
C1A 0.026(17) 0.055(15) 0.11(2) 0.014(13) 0.000(13) 0.033(14)
C2A 0.055(14) 0.074(19) 0.13(3) 0.031(17) 0.016(15) 0.060(15)
C3A 0.10(2) 0.10(3) 0.08(3) 0.04(2) 0.03(2) 0.08(2)
C4A 0.071(18) 0.043(13) 0.15(3) -0.018(18) -0.01(2) 0.045(13)
C5A 0.09(2) 0.14(4) 0.20(4) -0.10(3) -0.06(3) 0.09(3)
C6A 0.045(16) 0.074(19) 0.11(2) -0.016(17) -0.008(16) 0.029(15)
C7 0.108(17) 0.113(18) 0.097(15) -0.040(13) -0.036(13) 0.052(15)
C8 0.18(2) 0.22(3) 0.093(11) -0.043(14) -0.047(13) 0.11(2)
C9 0.082(14) 0.056(11) 0.140(19) -0.007(11) -0.038(13) 0.011(10)
C10 0.109(15) 0.098(14) 0.19(2) -0.008(14) -0.012(13) 0.018(12)
C11 0.067(12) 0.109(17) 0.108(15) 0.008(13) -0.008(10) 0.047(12)
C12 0.056(11) 0.053(10) 0.17(3) -0.035(13) -0.014(13) 0.032(9)

loop_
_atom_type_symbol
_atom_type_description
_atom_type_scat_dispersion_real
_atom_type_scat_dispersion_imag
_atom_type_scat_source
C C 0.0033 0.0016 'International Tables Vol C Tables 4.2.6.8 and 6.1.1.4'
H H 0.0000 0.0000 'International Tables Vol C Tables 4.2.6.8 and 6.1.1.4'
P P 0.1023 0.0942 'International Tables Vol C Tables 4.2.6.8 and 6.1.1.4'
Cu Cu 0.3201 1.2651 'International Tables Vol C Tables 4.2.6.8 and 6.1.1.4'
Te Te -0.5308 1.6751 'International Tables Vol C Tables 4.2.6.8 and 6.1.1.4'

loop_
_geom_angle_atom_site_label_1
_geom_angle_atom_site_label_2
_geom_angle_atom_site_label_3
_geom_angle
_geom_angle_site_symmetry_1
_geom_angle_site_symmetry_3
_geom_angle_publ_flag
C1 Te1 C1A 9.3(12) . . ?
C1 Te1 Cu1 100.3(9) . 3_665 ?
C1A Te1 Cu1 103.4(8) . 3_665 ?
C1 Te1 Cu2 95.9(9) . . ?
C1A Te1 Cu2 89.8(7) . . ?
Cu1 Te1 Cu2 61.41(4) 3_665 . ?
C1 Te1 Cu1 117.2(8) . . ?
C1A Te1 Cu1 108.0(6) . . ?
Cu1 Te1 Cu1 109.77(5) 3_665 . ?
Cu2 Te1 Cu1 57.83(3) . . ?
Cu2 Te2 Cu2 91.67(5) 4_666 2_655 ?
Cu2 Te2 Cu2 59.70(4) 4_666 . ?
Cu2 Te2 Cu2 61.70(5) 2_655 . ?
Cu2 Te2 Cu2 61.70(5) 4_666 6_556 ?
Cu2 Te2 Cu2 59.70(4) 2_655 6_556 ?
Cu2 Te2 Cu2 90.77(5) . 6_556 ?
Cu2 Te2 Cu1 116.02(4) 4_666 . ?
Cu2 Te2 Cu1 59.88(3) 2_655 . ?
Cu2 Te2 Cu1 56.34(3) . . ?
Cu2 Te2 Cu1 119.38(4) 6_556 . ?
Cu2 Te2 Cu1 59.88(3) 4_666 6_556 ?
Cu2 Te2 Cu1 116.02(4) 2_655 6_556 ?
Cu2 Te2 Cu1 119.38(4) . 6_556 ?
Cu2 Te2 Cu1 56.34(3) 6_556 6_556 ?
Cu1 Te2 Cu1 174.81(6) . 6_556 ?
P1 Cu1 Cu2 135.67(10) . . ?
P1 Cu1 Te1 116.90(9) . 2_655 ?
Cu2 Cu1 Te1 107.40(5) . 2_655 ?
P1 Cu1 Te1 111.02(10) . . ?
Cu2 Cu1 Te1 60.50(4) . . ?
Te1 Cu1 Te1 99.98(5) 2_655 . ?
P1 Cu1 Cu2 142.83(10) . 2_655 ?
Cu2 Cu1 Cu2 61.81(5) . 2_655 ?
Te1 Cu1 Cu2 59.44(3) 2_655 2_655 ?
Te1 Cu1 Cu2 105.84(5) . 2_655 ?
P1 Cu1 Te2 100.02(10) . . ?
Cu2 Cu1 Te2 59.58(4) . . ?
Te1 Cu1 Te2 112.05(4) 2_655 . ?
Te1 Cu1 Te2 117.78(4) . . ?
Cu2 Cu1 Te2 57.06(3) 2_655 . ?
Cu1 Cu2 Te2 169.85(5) . 3_665 ?
Cu1 Cu2 Cu2 123.29(7) . 4_666 ?
Te2 Cu2 Cu2 61.07(4) 3_665 4_666 ?
Cu1 Cu2 Te1 61.68(4) . . ?
Te2 Cu2 Te1 117.27(4) 3_665 . ?
Cu2 Cu2 Te1 162.74(3) 4_666 . ?
Cu1 Cu2 Te2 64.08(4) . . ?
Te2 Cu2 Te2 119.13(4) 3_665 . ?
Cu2 Cu2 Te2 59.23(4) 4_666 . ?
Te1 Cu2 Te2 123.18(4) . . ?
Cu1 Cu2 Cu1 111.09(7) . 3_665 ?
Te2 Cu2 Cu1 63.06(4) 3_665 3_665 ?
Cu2 Cu2 Cu1 123.91(6) 4_666 3_665 ?
Te1 Cu2 Cu1 59.15(4) . 3_665 ?
Te2 Cu2 Cu1 164.49(5) . 3_665 ?
Cu1 Cu2 Cu2 61.36(5) . 2_655 ?
Te2 Cu2 Cu2 111.19(4) 3_665 2_655 ?
Cu2 Cu2 Cu2 89.37(2) 4_666 2_655 ?
Te1 Cu2 Cu2 106.36(3) . 2_655 ?
Te2 Cu2 Cu2 58.27(4) . 2_655 ?
Cu1 Cu2 Cu2 106.26(4) 3_665 2_655 ?
Cu1 Cu2 Cu2 109.92(4) . 3_665 ?
Te2 Cu2 Cu2 60.03(4) 3_665 3_665 ?
Cu2 Cu2 Cu2 90.59(2) 4_666 3_665 ?
Te1 Cu2 Cu2 103.29(3) . 3_665 ?
Te2 Cu2 Cu2 109.70(4) . 3_665 ?
Cu1 Cu2 Cu2 56.83(4) 3_665 3_665 ?
Cu2 Cu2 Cu2 60.0 2_655 3_665 ?
C11A P1 C7 121(2) . . ?
C11A P1 C9 70(2) . . ?
C7 P1 C9 101.7(12) . . ?
C11A P1 C9A 110(3) . . ?
C7 P1 C9A 60(2) . . ?
C9 P1 C9A 47.3(19) . . ?
C11A P1 C11 32(2) . . ?
C7 P1 C11 104.7(11) . . ?
C9 P1 C11 99.6(11) . . ?
C9A P1 C11 128(2) . . ?
C11A P1 C7A 100(3) . . ?
C7 P1 C7A 38.1(16) . . ?
C9 P1 C7A 126.4(18) . . ?
C9A P1 C7A 96(2) . . ?
C11 P1 C7A 72.3(17) . . ?
C11A P1 Cu1 116(2) . . ?
C7 P1 Cu1 117.3(9) . . ?
C9 P1 Cu1 119.4(7) . . ?
C9A P1 Cu1 119(2) . . ?
C11 P1 Cu1 111.8(7) . . ?
C7A P1 Cu1 112.4(16) . . ?
C2 C1 C6 120.0 . . ?
C2 C1 Te1 123.7(15) . . ?
C6 C1 Te1 116.1(15) . . ?
C3 C2 C1 120.0 . . ?
C2 C3 C4 120.0 . . ?
C3 C4 C5 120.0 . . ?
C6 C5 C4 120.0 . . ?
C5 C6 C1 120.0 . . ?
C2A C1A C6A 120.0 . . ?
C2A C1A Te1 119.0(12) . . ?
C6A C1A Te1 120.6(13) . . ?
C1A C2A C3A 120.0 . . ?
C4A C3A C2A 120.0 . . ?
C3A C4A C5A 120.0 . . ?
C4A C5A C6A 120.0 . . ?
C5A C6A C1A 120.0 . . ?
C8 C7 P1 113.4(16) . . ?
C8 C7A P1 113(3) . . ?
C7A C8 C7 48(2) . . ?
C10 C9 P1 120(2) . . ?
C10 C9A P1 106(3) . . ?
C9 C10 C9A 60(3) . . ?
C12 C11 P1 118.0(18) . . ?
C12A C11A P1 137(7) . . ?

loop_
_geom_bond_atom_site_label_1
_geom_bond_atom_site_label_2
_geom_bond_distance
_geom_bond_site_symmetry_2
_geom_bond_publ_flag
Te1 C1 1.974(17) . ?
Te1 C1A 2.299(16) . ?
Te1 Cu1 2.6270(13) 3_665 ?
Te1 Cu2 2.6348(11) . ?
Te1 Cu1 2.6650(14) . ?
Te2 Cu2 2.6066(11) 4_666 ?
Te2 Cu2 2.6066(11) 2_655 ?
Te2 Cu2 2.6550(12) . ?
Te2 Cu2 2.6550(12) 6_556 ?
Te2 Cu1 2.7690(12) . ?
Te2 Cu1 2.7690(12) 6_556 ?
Cu1 P1 2.247(3) . ?
Cu1 Cu2 2.5625(15) . ?
Cu1 Te1 2.6270(13) 2_655 ?
Cu1 Cu2 2.6867(15) 2_655 ?
Cu2 Te2 2.6066(11) 3_665 ?
Cu2 Cu2 2.619(2) 4_666 ?
Cu2 Cu1 2.6867(15) 3_665 ?
Cu2 Cu2 2.6983(18) 2_655 ?
Cu2 Cu2 2.6983(18) 3_665 ?
P1 C11A 1.77(6) . ?
P1 C7 1.785(19) . ?
P1 C9 1.84(2) . ?
P1 C9A 1.88(6) . ?
P1 C11 1.88(2) . ?
P1 C7A 1.90(5) . ?
C1 C2 1.3900 . ?
C1 C6 1.3900 . ?
C2 C3 1.3900 . ?
C3 C4 1.3900 . ?
C4 C5 1.3900 . ?
C5 C6 1.3900 . ?
C1A C2A 1.3900 . ?
C1A C6A 1.3900 . ?
C2A C3A 1.3900 . ?
C3A C4A 1.3900 . ?
C4A C5A 1.3900 . ?
C5A C6A 1.3900 . ?
C7 C8 1.52(3) . ?
C7A C8 1.41(5) . ?
C9 C10 1.37(3) . ?
C9A C10 1.60(6) . ?
C11 C12 1.37(4) . ?
C11A C12A 1.45(14) . ?
